data_3500075
loop_
_publ_author_name
'Miguel N. Moreno-Carretero'

_journal_name_full 'Personal communication to COD'
_journal_year 2018
_chemical_formula_sum 'C7 H9 N3 O3'
_chemical_formula_weight 183.17
_space_group_crystal_system monoclinic
_space_group_IT_number 14
_space_group_name_Hall '-P 2yn'
_space_group_name_H-M_alt 'P 1 21/n 1'
_symmetry_space_group_name_Hall '-P 2yn'
_symmetry_space_group_name_H-M 'P 1 21/n 1'
_atom_sites_solution_hydrogens mixed
_audit_creation_method SHELXL-2016/4
_cell_angle_alpha 90
_cell_angle_beta 107.713(4)
_cell_angle_gamma 90
_cell_formula_units_Z 4
_cell_length_a 8.9021(9)
_cell_length_b 9.6475(10)
_cell_length_c 9.5670(9)
_cell_measurement_temperature 100(2)
_cell_volume 782.69(14)
_computing_structure_refinement 'SHELXL-2016/4 (Sheldrick, 2016)'
_computing_structure_solution 'SHELXT 2014/5 (Sheldrick, 2014)'
_diffrn_ambient_temperature 100(2)
_diffrn_measured_fraction_theta_full 1.000
_diffrn_measured_fraction_theta_max 0.995
_diffrn_radiation_type MoK\a
_diffrn_radiation_wavelength 0.71073
_diffrn_reflns_av_R_equivalents 0.0709
_diffrn_reflns_av_unetI/netI 0.0346
_diffrn_reflns_Laue_measured_fraction_full 1.000
_diffrn_reflns_Laue_measured_fraction_max 0.995
_diffrn_reflns_limit_h_max 11
_diffrn_reflns_limit_h_min -11
_diffrn_reflns_limit_k_max 12
_diffrn_reflns_limit_k_min -12
_diffrn_reflns_limit_l_max 12
_diffrn_reflns_limit_l_min -12
_diffrn_reflns_number 19530
_diffrn_reflns_point_group_measured_fraction_full 1.000
_diffrn_reflns_point_group_measured_fraction_max 0.995
_diffrn_reflns_theta_full 25.242
_diffrn_reflns_theta_max 27.630
_diffrn_reflns_theta_min 2.738
_exptl_absorpt_coefficient_mu 0.124
_exptl_crystal_density_diffrn 1.554
_exptl_crystal_F_000 384
_exptl_crystal_size_max 0.210
_exptl_crystal_size_mid 0.190
_exptl_crystal_size_min 0.160
_geom_special_details
;
 All esds (except the esd in the dihedral angle between two l.s. planes)
 are estimated using the full covariance matrix.  The cell esds are taken
 into account individually in the estimation of esds in distances, angles
 and torsion angles; correlations between esds in cell parameters are only
 used when they are defined by crystal symmetry.  An approximate (isotropic)
 treatment of cell esds is used for estimating esds involving l.s. planes.
;
_refine_diff_density_max 0.270
_refine_diff_density_min -0.291
_refine_diff_density_rms 0.065
_refine_ls_extinction_coef .
_refine_ls_extinction_method none
_refine_ls_goodness_of_fit_ref 1.060
_refine_ls_hydrogen_treatment mixed
_refine_ls_matrix_type full
_refine_ls_number_parameters 132
_refine_ls_number_reflns 1813
_refine_ls_number_restraints 0
_refine_ls_restrained_S_all 1.060
_refine_ls_R_factor_all 0.0701
_refine_ls_R_factor_gt 0.0456
_refine_ls_shift/su_max 0.001
_refine_ls_shift/su_mean 0.000
_refine_ls_structure_factor_coef Fsqd
_refine_ls_weighting_details 'w=1/[\s^2^(Fo^2^)+(0.0586P)^2^+0.3783P] where P=(Fo^2^+2Fc^2^)/3'
_refine_ls_weighting_scheme calc
_refine_ls_wR_factor_gt 0.1043
_refine_ls_wR_factor_ref 0.1170
_reflns_Friedel_coverage 0.000
_reflns_Friedel_fraction_full .
_reflns_Friedel_fraction_max .
_reflns_number_gt 1363
_reflns_number_total 1813
_reflns_special_details
;
 Reflections were merged by SHELXL according to the crystal
 class for the calculation of statistics and refinement.
 
 _reflns_Friedel_fraction is defined as the number of unique
 Friedel pairs measured divided by the number that would be
 possible theoretically, ignoring centric projections and
 systematic absences.
;
_reflns_threshold_expression 'I > 2\s(I)'
_cod_data_source_file mo_fh_180514_3136_0m.cif
_cod_data_source_block shelx
_cod_database_code 3500075
_shelx_shelxl_version_number 2016/4
_shelx_space_group_comment
;
The symmetry employed for this shelxl refinement is uniquely defined
by the following loop, which should always be used as a source of
symmetry information in preference to the above space-group names.
They are only intended as comments.
;
_shelx_estimated_absorpt_t_min 0.974
_shelx_estimated_absorpt_t_max 0.980

loop_
_space_group_symop_operation_xyz
'x, y, z'
'-x+1/2, y+1/2, -z+1/2'
'-x, -y, -z'
'x-1/2, -y-1/2, z-1/2'

loop_
_atom_site_label
_atom_site_type_symbol
_atom_site_fract_x
_atom_site_fract_y
_atom_site_fract_z
_atom_site_U_iso_or_equiv
_atom_site_adp_type
_atom_site_occupancy
_atom_site_site_symmetry_order
_atom_site_calc_flag
_atom_site_refinement_flags_posn
_atom_site_refinement_flags_adp
_atom_site_refinement_flags_occupancy
_atom_site_disorder_assembly
_atom_site_disorder_group
O2 O 0.65330(15) 0.29099(13) -0.06670(13) 0.0168(3) Uani 1 1 d . . . . .
N1 N 0.48459(16) 0.23668(14) 0.06287(15) 0.0095(3) Uani 1 1 d . . . . .
O51 O 0.36818(15) -0.05522(13) 0.34837(14) 0.0193(3) Uani 1 1 d . . . . .
N3 N 0.71560(16) 0.10666(15) 0.08855(15) 0.0118(3) Uani 1 1 d . . . . .
O4 O 0.76529(15) -0.08971(12) 0.22461(13) 0.0167(3) Uani 1 1 d . . . . .
N6 N 0.32061(18) 0.19064(16) 0.20317(17) 0.0142(3) Uani 1 1 d . . . . .
C5 C 0.5361(2) 0.03726(17) 0.22010(18) 0.0106(4) Uani 1 1 d . . . . .
C6 C 0.44549(19) 0.15587(17) 0.16367(18) 0.0100(4) Uani 1 1 d . . . . .
C4 C 0.67763(19) 0.00982(17) 0.18150(17) 0.0109(4) Uani 1 1 d . . . . .
C51 C 0.4898(2) -0.05999(19) 0.31097(19) 0.0156(4) Uani 1 1 d . . . . .
C1 C 0.3819(2) 0.35232(18) -0.0053(2) 0.0160(4) Uani 1 1 d . . . . .
H1A H 0.273353 0.318957 -0.045972 0.024 Uiso 1 1 calc R U . . .
H1B H 0.417664 0.391687 -0.084110 0.024 Uiso 1 1 calc R U . . .
H1C H 0.386032 0.423733 0.068647 0.024 Uiso 1 1 calc R U . . .
C3 C 0.8613(2) 0.08279(19) 0.0507(2) 0.0178(4) Uani 1 1 d . . . . .
H3A H 0.867139 0.148530 -0.025565 0.027 Uiso 1 1 calc R U . . .
H3B H 0.861682 -0.012117 0.014294 0.027 Uiso 1 1 calc R U . . .
H3C H 0.952406 0.096010 0.138088 0.027 Uiso 1 1 calc R U . . .
C2 C 0.6217(2) 0.21678(17) 0.02282(18) 0.0107(4) Uani 1 1 d . . . . .
H51 H 0.562(2) -0.137(2) 0.340(2) 0.018(5) Uiso 1 1 d . . . . .
H62 H 0.264(3) 0.269(2) 0.175(2) 0.024(6) Uiso 1 1 d . . . . .
H61 H 0.294(3) 0.136(2) 0.270(3) 0.030(6) Uiso 1 1 d . . . . .

loop_
_atom_site_aniso_label
_atom_site_aniso_U_11
_atom_site_aniso_U_22
_atom_site_aniso_U_33
_atom_site_aniso_U_23
_atom_site_aniso_U_13
_atom_site_aniso_U_12
O2 0.0194(7) 0.0170(6) 0.0183(7) 0.0020(5) 0.0122(6) -0.0009(5)
N1 0.0090(7) 0.0084(7) 0.0115(7) 0.0001(5) 0.0036(6) 0.0005(5)
O51 0.0203(7) 0.0185(7) 0.0225(7) 0.0012(6) 0.0114(6) -0.0043(5)
N3 0.0084(7) 0.0145(7) 0.0141(7) -0.0018(6) 0.0057(6) 0.0011(6)
O4 0.0154(6) 0.0139(6) 0.0192(7) 0.0016(5) 0.0029(5) 0.0053(5)
N6 0.0140(8) 0.0128(7) 0.0188(8) 0.0014(6) 0.0096(6) 0.0015(6)
C5 0.0111(8) 0.0103(8) 0.0100(8) -0.0022(6) 0.0024(6) -0.0017(6)
C6 0.0092(8) 0.0105(8) 0.0106(8) -0.0033(6) 0.0035(6) -0.0032(6)
C4 0.0110(8) 0.0094(8) 0.0103(8) -0.0031(6) 0.0003(7) -0.0009(6)
C51 0.0163(9) 0.0141(9) 0.0159(9) 0.0003(7) 0.0042(7) -0.0016(7)
C1 0.0161(9) 0.0134(9) 0.0203(9) 0.0056(7) 0.0081(8) 0.0045(7)
C3 0.0129(9) 0.0190(9) 0.0253(10) -0.0029(8) 0.0116(8) 0.0025(7)
C2 0.0111(8) 0.0111(8) 0.0112(8) -0.0040(6) 0.0052(7) -0.0017(6)

loop_
_atom_type_symbol
_atom_type_description
_atom_type_scat_dispersion_real
_atom_type_scat_dispersion_imag
_atom_type_scat_source
C C 0.0033 0.0016 'International Tables Vol C Tables 4.2.6.8 and 6.1.1.4'
H H 0.0000 0.0000 'International Tables Vol C Tables 4.2.6.8 and 6.1.1.4'
N N 0.0061 0.0033 'International Tables Vol C Tables 4.2.6.8 and 6.1.1.4'
O O 0.0106 0.0060 'International Tables Vol C Tables 4.2.6.8 and 6.1.1.4'

loop_
_geom_angle_atom_site_label_1
_geom_angle_atom_site_label_2
_geom_angle_atom_site_label_3
_geom_angle
_geom_angle_site_symmetry_1
_geom_angle_site_symmetry_3
C6 N1 C2 123.11(14) . .
C6 N1 C1 119.42(14) . .
C2 N1 C1 117.46(13) . .
C2 N3 C4 124.99(14) . .
C2 N3 C3 117.84(14) . .
C4 N3 C3 117.03(14) . .
C6 N6 H62 125.0(13) . .
C6 N6 H61 118.2(14) . .
H62 N6 H61 117(2) . .
C6 C5 C51 122.07(15) . .
C6 C5 C4 119.60(15) . .
C51 C5 C4 118.30(15) . .
N6 C6 N1 118.33(15) . .
N6 C6 C5 121.98(15) . .
N1 C6 C5 119.68(15) . .
O4 C4 N3 118.94(15) . .
O4 C4 C5 125.02(16) . .
N3 C4 C5 116.04(14) . .
O51 C51 C5 126.35(17) . .
O51 C51 H51 120.7(12) . .
C5 C51 H51 113.0(12) . .
N1 C1 H1A 109.5 . .
N1 C1 H1B 109.5 . .
H1A C1 H1B 109.5 . .
N1 C1 H1C 109.5 . .
H1A C1 H1C 109.5 . .
H1B C1 H1C 109.5 . .
N3 C3 H3A 109.5 . .
N3 C3 H3B 109.5 . .
H3A C3 H3B 109.5 . .
N3 C3 H3C 109.5 . .
H3A C3 H3C 109.5 . .
H3B C3 H3C 109.5 . .
O2 C2 N3 122.53(15) . .
O2 C2 N1 121.42(16) . .
N3 C2 N1 116.04(14) . .

loop_
_geom_bond_atom_site_label_1
_geom_bond_atom_site_label_2
_geom_bond_distance
_geom_bond_site_symmetry_2
O2 C2 1.213(2) .
N1 C6 1.365(2) .
N1 C2 1.399(2) .
N1 C1 1.464(2) .
O51 C51 1.240(2) .
N3 C2 1.380(2) .
N3 C4 1.400(2) .
N3 C3 1.467(2) .
O4 C4 1.227(2) .
N6 C6 1.322(2) .
N6 H62 0.90(2) .
N6 H61 0.92(2) .
C5 C6 1.409(2) .
C5 C51 1.423(2) .
C5 C4 1.441(2) .
C51 H51 0.97(2) .
C1 H1A 0.9800 .
C1 H1B 0.9800 .
C1 H1C 0.9800 .
C3 H3A 0.9800 .
C3 H3B 0.9800 .
C3 H3C 0.9800 .

loop_
_geom_torsion_atom_site_label_1
_geom_torsion_atom_site_label_2
_geom_torsion_atom_site_label_3
_geom_torsion_atom_site_label_4
_geom_torsion
_geom_torsion_site_symmetry_1
_geom_torsion_site_symmetry_2
_geom_torsion_site_symmetry_3
_geom_torsion_site_symmetry_4
C2 N1 C6 N6 174.21(15) . . . .
C1 N1 C6 N6 -4.2(2) . . . .
C2 N1 C6 C5 -7.1(2) . . . .
C1 N1 C6 C5 174.46(15) . . . .
C51 C5 C6 N6 6.6(3) . . . .
C4 C5 C6 N6 -175.49(15) . . . .
C51 C5 C6 N1 -171.99(15) . . . .
C4 C5 C6 N1 5.9(2) . . . .
C2 N3 C4 O4 174.56(15) . . . .
C3 N3 C4 O4 -0.9(2) . . . .
C2 N3 C4 C5 -6.0(2) . . . .
C3 N3 C4 C5 178.51(14) . . . .
C6 C5 C4 O4 179.73(16) . . . .
C51 C5 C4 O4 -2.3(3) . . . .
C6 C5 C4 N3 0.3(2) . . . .
C51 C5 C4 N3 178.27(14) . . . .
C6 C5 C51 O51 1.5(3) . . . .
C4 C5 C51 O51 -176.40(17) . . . .
C4 N3 C2 O2 -173.53(16) . . . .
C3 N3 C2 O2 2.0(2) . . . .
C4 N3 C2 N1 5.1(2) . . . .
C3 N3 C2 N1 -179.45(14) . . . .
C6 N1 C2 O2 -179.63(15) . . . .
C1 N1 C2 O2 -1.2(2) . . . .
C6 N1 C2 N3 1.8(2) . . . .
C1 N1 C2 N3 -179.77(14) . . . .

_cod_database_fobs_code 3500075
